data_1552541
loop_
_publ_author_name
'Zanchin, Giorgia'
'Bertini, Fabio'
'Vendier, Laure'
'Ricci, Giovanni'
'Lorber, Christian'
'Leone, Giuseppe'

_publ_section_title
;
 Copolymerization of Ethylene with Propylene and Higher \a-Olefins
 Catalyzed by (Imido)vanadium(IV) Dichloride Complexes
;
_journal_name_full 'Polymer Chemistry'
_journal_paper_doi 10.1039/C9PY01415B
_journal_year 2019
_chemical_formula_moiety 'C32 H26 Cl1 N1'
_chemical_formula_sum 'C32 H26 Cl N'
_chemical_formula_weight 460.02
_space_group_IT_number 14
_space_group_name_Hall '-P 2yn'
_space_group_name_H-M_alt 'P 1 21/n 1'
_symmetry_cell_setting monoclinic
_symmetry_space_group_name_Hall '-P 2yn'
_symmetry_space_group_name_H-M 'P 1 21/n 1'
_atom_sites_solution_hydrogens difmap
_atom_sites_solution_primary direct
_audit_update_record
;
2019-07-15 deposited with the CCDC.    2019-10-29 downloaded from the CCDC.
;
_cell_angle_alpha 90
_cell_angle_beta 93.217(4)
_cell_angle_gamma 90
_cell_formula_units_Z 4
_cell_length_a 9.59870(4)
_cell_length_b 11.36410(4)
_cell_length_c 22.08550(6)
_cell_measurement_reflns_used 9857
_cell_measurement_temperature 100
_cell_measurement_theta_max 33
_cell_measurement_theta_min 2
_cell_volume 2405.303(17)
_computing_cell_refinement 'Apex2 (Bruker AXS, 2006)'
_computing_data_collection 'Apex2 (Bruker AXS, 2006)'
_computing_data_reduction 'Apex2 (Bruker AXS, 2006)'
_computing_molecular_graphics 'CAMERON (Watkin et al., 1996)'
_computing_publication_material 'CRYSTALS (Betteridge et al., 2003)'
_computing_structure_refinement 'CRYSTALS (Betteridge et al., 2003)'
_computing_structure_solution 'SHELXS 86 (Sheldrick, 1986)'
_diffrn_ambient_temperature 100
_diffrn_measured_fraction_theta_full 0.996
_diffrn_measured_fraction_theta_max 0.958
_diffrn_measurement_device Area
_diffrn_measurement_device_type 'Bruker Kappa Apex2'
_diffrn_measurement_method '\f & \w scans'
_diffrn_radiation_monochromator graphite
_diffrn_radiation_type 'Mo K\a'
_diffrn_radiation_wavelength 0.71073
_diffrn_reflns_av_R_equivalents 0.052
_diffrn_reflns_limit_h_max 15
_diffrn_reflns_limit_h_min -14
_diffrn_reflns_limit_k_max 17
_diffrn_reflns_limit_k_min -18
_diffrn_reflns_limit_l_max 35
_diffrn_reflns_limit_l_min -34
_diffrn_reflns_number 85480
_diffrn_reflns_theta_full 31.309
_diffrn_reflns_theta_max 34.406
_diffrn_reflns_theta_min 1.847
_diffrn_standards_number 0
_exptl_absorpt_coefficient_mu 0.180
_exptl_absorpt_correction_T_max 0.99
_exptl_absorpt_correction_T_min 0.96
_exptl_absorpt_correction_type multi-scan
_exptl_absorpt_process_details 'SADABS (Siemens, 1996)'
_exptl_crystal_colour 'pale brown'
_exptl_crystal_density_diffrn 1.270
_exptl_crystal_description block
_exptl_crystal_F_000 968
_exptl_crystal_size_max 0.150
_exptl_crystal_size_mid 0.100
_exptl_crystal_size_min 0.050
_refine_diff_density_max 0.49
_refine_diff_density_min -0.23
_refine_ls_extinction_method None
_refine_ls_goodness_of_fit_ref 0.9656
_refine_ls_hydrogen_treatment mixed
_refine_ls_matrix_type full
_refine_ls_number_parameters 315
_refine_ls_number_reflns 7598
_refine_ls_number_restraints 6
_refine_ls_R_factor_all 0.0379
_refine_ls_R_factor_gt 0.0379
_refine_ls_shift/su_max 0.0030610
_refine_ls_shift/su_mean 0.0000914
_refine_ls_structure_factor_coef F
_refine_ls_weighting_details
;
 Method, part 1, Chebychev polynomial, (Watkin, 1994, Prince, 1982) 
 [weight] = 1.0/[A~0~*T~0~(x)+A~1~*T~1~(x) ... +A~n-1~]*T~n-1~(x)] 
 where A~i~ are the Chebychev coefficients listed below and x= Fcalc/Fmax 
 Method = Robust Weighting (Prince, 1982) 
 W = [weight] * [1-(deltaF/6*sigmaF)^2^]^2^ 
 A~i~ are: 
 0.847 0.693 0.494 
;
_refine_ls_weighting_scheme calc
_refine_ls_wR_factor_all 0.0452
_refine_ls_wR_factor_gt 0.0452
_refine_ls_wR_factor_ref 0.0452
_reflns_limit_h_max 14
_reflns_limit_h_min -15
_reflns_limit_k_max 18
_reflns_limit_k_min 0
_reflns_limit_l_max 35
_reflns_limit_l_min 0
_reflns_number_gt 7598
_reflns_number_total 9710
_reflns_threshold_expression I>2.0\s(I)
_cod_data_source_file c9py01415b2.cif
_cod_data_source_block CL2550
_cod_original_sg_symbol_H-M 'P 1 21/n 1 '
_cod_original_formula_sum 'C32 H26 Cl1 N1'
_cod_database_code 1552541

loop_
_symmetry_equiv_pos_as_xyz
x,y,z
-x,-y,-z
-x+1/2,y+1/2,-z+1/2
x+1/2,-y+1/2,z+1/2

loop_
_atom_site_label
_atom_site_type_symbol
_atom_site_fract_x
_atom_site_fract_y
_atom_site_fract_z
_atom_site_U_iso_or_equiv
_atom_site_occupancy
_atom_site_adp_type
_atom_site_refinement_flags_posn
Cl1 Cl 0.79761(2) 0.694254(18) 0.614261(10) 0.0185 1.0000 Uani .
N1 N 0.54700(8) 0.24838(7) 0.69322(4) 0.0174 1.0000 Uani D
C11 C 0.12173(11) 0.68360(9) 0.54401(5) 0.0259 1.0000 Uani .
C10 C 0.17797(12) 0.68531(10) 0.60358(6) 0.0286 1.0000 Uani .
C9 C 0.26177(10) 0.59301(9) 0.62550(5) 0.0235 1.0000 Uani .
C8 C 0.29170(8) 0.49803(7) 0.58795(4) 0.0148 1.0000 Uani .
C7 C 0.37977(8) 0.39579(7) 0.61390(3) 0.0135 1.0000 Uani .
C6 C 0.52833(8) 0.42983(7) 0.63482(3) 0.0127 1.0000 Uani .
C1 C 0.60833(8) 0.35081(7) 0.67210(3) 0.0132 1.0000 Uani D
C2 C 0.74859(8) 0.37762(7) 0.68984(3) 0.0129 1.0000 Uani .
C20 C 0.83605(8) 0.28776(7) 0.72648(3) 0.0137 1.0000 Uani .
C27 C 0.96225(8) 0.34419(7) 0.75998(4) 0.0142 1.0000 Uani .
C32 C 0.94212(9) 0.40840(8) 0.81276(4) 0.0161 1.0000 Uani .
C31 C 1.05269(9) 0.46724(8) 0.84307(4) 0.0175 1.0000 Uani .
C30 C 1.18552(9) 0.46265(9) 0.82086(4) 0.0214 1.0000 Uani .
C28 C 1.09583(9) 0.33839(10) 0.73870(4) 0.0229 1.0000 Uani .
C29 C 1.20664(10) 0.39766(12) 0.76897(5) 0.0279 1.0000 Uani .
C21 C 0.87311(8) 0.18259(7) 0.68727(3) 0.0137 1.0000 Uani .
C26 C 0.86580(10) 0.18782(8) 0.62398(4) 0.0186 1.0000 Uani .
C25 C 0.89698(10) 0.08917(8) 0.58960(4) 0.0204 1.0000 Uani .
C24 C 0.93518(9) -0.01617(8) 0.61773(4) 0.0184 1.0000 Uani .
C23 C 0.94266(9) -0.02231(8) 0.68089(4) 0.0179 1.0000 Uani .
C22 C 0.91338(9) 0.07629(8) 0.71524(4) 0.0158 1.0000 Uani .
C14 C 0.37787(8) 0.29100(7) 0.57078(3) 0.0136 1.0000 Uani .
C15 C 0.48405(9) 0.27305(8) 0.53084(4) 0.0169 1.0000 Uani .
C16 C 0.47716(10) 0.17906(8) 0.49019(4) 0.0195 1.0000 Uani .
C17 C 0.36458(10) 0.10177(8) 0.48897(4) 0.0191 1.0000 Uani .
C18 C 0.25886(10) 0.11864(8) 0.52863(4) 0.0187 1.0000 Uani .
C19 C 0.26524(9) 0.21281(8) 0.56925(4) 0.0164 1.0000 Uani .
C12 C 0.15074(10) 0.59022(9) 0.50658(4) 0.0226 1.0000 Uani .
C13 C 0.23584(9) 0.49796(8) 0.52830(4) 0.0181 1.0000 Uani .
C5 C 0.58883(8) 0.53483(7) 0.61657(3) 0.0136 1.0000 Uani .
C4 C 0.72588(8) 0.56066(7) 0.63542(4) 0.0136 1.0000 Uani .
C3 C 0.80636(8) 0.48344(7) 0.67121(3) 0.0138 1.0000 Uani .
H111 H 0.0638 0.7467 0.5292 0.0305 1.0000 Uiso .
H101 H 0.1595 0.7499 0.6294 0.0342 1.0000 Uiso .
H91 H 0.2994 0.5944 0.6663 0.0279 1.0000 Uiso .
H71 H 0.3358 0.3701 0.6491 0.0159 1.0000 Uiso .
H201 H 0.7783 0.2582 0.7566 0.0159 1.0000 Uiso .
H321 H 0.8515 0.4121 0.8281 0.0190 1.0000 Uiso .
H311 H 1.0374 0.5105 0.8790 0.0206 1.0000 Uiso .
H301 H 1.2609 0.5038 0.8410 0.0256 1.0000 Uiso .
H281 H 1.1120 0.2934 0.7034 0.0275 1.0000 Uiso .
H291 H 1.2975 0.3932 0.7539 0.0331 1.0000 Uiso .
H261 H 0.8394 0.2594 0.6041 0.0219 1.0000 Uiso .
H251 H 0.8923 0.0941 0.5466 0.0242 1.0000 Uiso .
H241 H 0.9556 -0.0833 0.5942 0.0217 1.0000 Uiso .
H231 H 0.9682 -0.0942 0.7007 0.0213 1.0000 Uiso .
H221 H 0.9209 0.0716 0.7583 0.0186 1.0000 Uiso .
H151 H 0.5613 0.3253 0.5314 0.0200 1.0000 Uiso .
H161 H 0.5497 0.1680 0.4632 0.0232 1.0000 Uiso .
H171 H 0.3599 0.0378 0.4612 0.0225 1.0000 Uiso .
H181 H 0.1822 0.0655 0.5282 0.0222 1.0000 Uiso .
H191 H 0.1921 0.2241 0.5961 0.0195 1.0000 Uiso .
H121 H 0.1126 0.5884 0.4657 0.0267 1.0000 Uiso .
H131 H 0.2557 0.4341 0.5023 0.0213 1.0000 Uiso .
H51 H 0.5365 0.5886 0.5913 0.0159 1.0000 Uiso .
H31 H 0.9006 0.5025 0.6831 0.0162 1.0000 Uiso .
H1 H 0.6023(15) 0.1923(12) 0.7043(7) 0.0262(18) 1.0000 Uiso D
H2 H 0.4798(15) 0.2183(13) 0.6706(7) 0.0266(18) 1.0000 Uiso D

loop_
_atom_site_aniso_label
_atom_site_aniso_U_11
_atom_site_aniso_U_22
_atom_site_aniso_U_33
_atom_site_aniso_U_23
_atom_site_aniso_U_13
_atom_site_aniso_U_12
Cl1 0.01859(9) 0.01591(8) 0.02081(9) 0.00373(6) 0.00021(6) -0.00397(6)
N1 0.0171(3) 0.0154(3) 0.0190(3) 0.0028(2) -0.0040(2) -0.0044(2)
C11 0.0208(4) 0.0243(4) 0.0327(5) 0.0057(4) 0.0030(3) 0.0064(3)
C10 0.0272(5) 0.0243(4) 0.0343(5) -0.0054(4) 0.0015(4) 0.0093(4)
C9 0.0224(4) 0.0241(4) 0.0234(4) -0.0073(3) -0.0026(3) 0.0057(3)
C8 0.0121(3) 0.0167(3) 0.0154(3) -0.0018(3) -0.0003(2) -0.0001(2)
C7 0.0126(3) 0.0154(3) 0.0122(3) -0.0018(2) -0.0009(2) -0.0008(2)
C6 0.0124(3) 0.0141(3) 0.0115(3) -0.0016(2) -0.0013(2) -0.0007(2)
C1 0.0139(3) 0.0134(3) 0.0121(3) 0.0000(2) -0.0016(2) -0.0018(2)
C2 0.0129(3) 0.0136(3) 0.0120(3) -0.0003(2) -0.0016(2) -0.0007(2)
C20 0.0141(3) 0.0155(3) 0.0111(3) 0.0006(2) -0.0016(2) -0.0003(2)
C27 0.0144(3) 0.0168(3) 0.0111(3) 0.0007(2) -0.0019(2) -0.0004(2)
C32 0.0152(3) 0.0186(3) 0.0146(3) -0.0022(3) -0.0004(2) -0.0002(3)
C31 0.0180(3) 0.0195(3) 0.0146(3) -0.0022(3) -0.0022(3) -0.0003(3)
C30 0.0165(3) 0.0305(4) 0.0168(3) -0.0039(3) -0.0030(3) -0.0034(3)
C28 0.0151(3) 0.0380(5) 0.0156(3) -0.0082(3) 0.0005(3) -0.0026(3)
C29 0.0152(3) 0.0491(6) 0.0195(4) -0.0111(4) 0.0008(3) -0.0052(4)
C21 0.0143(3) 0.0145(3) 0.0121(3) 0.0011(2) -0.0009(2) -0.0005(2)
C26 0.0275(4) 0.0157(3) 0.0124(3) 0.0007(3) -0.0007(3) 0.0006(3)
C25 0.0275(4) 0.0193(4) 0.0144(3) -0.0019(3) 0.0005(3) -0.0003(3)
C24 0.0171(3) 0.0168(3) 0.0214(4) -0.0025(3) 0.0019(3) -0.0005(3)
C23 0.0153(3) 0.0166(3) 0.0218(4) 0.0021(3) 0.0002(3) 0.0019(3)
C22 0.0153(3) 0.0170(3) 0.0149(3) 0.0028(3) -0.0008(2) 0.0016(3)
C14 0.0133(3) 0.0147(3) 0.0126(3) -0.0010(2) -0.0017(2) -0.0006(2)
C15 0.0152(3) 0.0187(3) 0.0167(3) -0.0034(3) 0.0007(3) -0.0004(3)
C16 0.0196(4) 0.0207(4) 0.0182(3) -0.0049(3) 0.0001(3) 0.0025(3)
C17 0.0223(4) 0.0160(3) 0.0183(3) -0.0036(3) -0.0037(3) 0.0017(3)
C18 0.0205(4) 0.0162(3) 0.0189(3) -0.0016(3) -0.0029(3) -0.0041(3)
C19 0.0155(3) 0.0180(3) 0.0155(3) -0.0011(3) -0.0008(2) -0.0030(3)
C12 0.0211(4) 0.0247(4) 0.0216(4) 0.0067(3) -0.0003(3) 0.0023(3)
C13 0.0185(3) 0.0200(4) 0.0157(3) 0.0012(3) -0.0003(3) 0.0005(3)
C5 0.0143(3) 0.0145(3) 0.0118(3) -0.0004(2) -0.0007(2) -0.0005(2)
C4 0.0145(3) 0.0129(3) 0.0134(3) 0.0006(2) 0.0004(2) -0.0018(2)
C3 0.0132(3) 0.0147(3) 0.0133(3) -0.0001(2) -0.0009(2) -0.0015(2)

loop_
_atom_type_symbol
_atom_type_scat_dispersion_real
_atom_type_scat_dispersion_imag
_atom_type_scat_Cromer_Mann_a1
_atom_type_scat_Cromer_Mann_b1
_atom_type_scat_Cromer_Mann_a2
_atom_type_scat_Cromer_Mann_b2
_atom_type_scat_Cromer_Mann_a3
_atom_type_scat_Cromer_Mann_b3
_atom_type_scat_Cromer_Mann_a4
_atom_type_scat_Cromer_Mann_b4
_atom_type_scat_Cromer_Mann_c
_atom_type_scat_source
C 0.0033 0.0016 2.3100 20.8439 1.0200 10.2075 1.5886 0.5687 0.8650 51.6512 0.2156 'International Tables Vol C 4.2.6.8 and 6.1.1.4'
H 0.0000 0.0000 0.4930 10.5109 0.3229 26.1257 0.1402 3.1424 0.0408 57.7998 0.0030 'International Tables Vol C 4.2.6.8 and 6.1.1.4'
N 0.0061 0.0033 12.2126 0.0057 3.1322 9.8933 2.0125 28.9975 1.1663 0.5826 -11.5290 'International Tables Vol C 4.2.6.8 and 6.1.1.4'
Cl 0.1484 0.1585 11.4604 0.0104 7.1964 1.1662 6.2556 18.5194 1.6455 47.7784 -9.5574 'International Tables Vol C 4.2.6.8 and 6.1.1.4'

loop_
_geom_angle_atom_site_label_1
_geom_angle_atom_site_label_2
_geom_angle_atom_site_label_3
_geom_angle
_geom_angle_publ_flag
C1 N1 H1 116.7(10) no
C1 N1 H2 116.9(10) no
H1 N1 H2 107.5(14) no
C10 C11 C12 119.64(9) yes
C10 C11 H111 120.0 no
C12 C11 H111 120.3 no
C11 C10 C9 120.22(9) yes
C11 C10 H101 120.0 no
C9 C10 H101 119.7 no
C10 C9 C8 120.56(9) yes
C10 C9 H91 119.8 no
C8 C9 H91 119.6 no
C9 C8 C7 119.40(8) yes
C9 C8 C13 118.63(8) yes
C7 C8 C13 121.93(7) yes
C8 C7 C6 114.13(7) yes
C8 C7 C14 111.86(6) yes
C6 C7 C14 111.46(6) yes
C8 C7 H71 106.1 no
C6 C7 H71 106.3 no
C14 C7 H71 106.3 no
C7 C6 C1 118.89(7) yes
C7 C6 C5 121.78(7) yes
C1 C6 C5 119.29(7) yes
C6 C1 N1 119.88(7) yes
C6 C1 C2 120.10(7) yes
N1 C1 C2 119.98(7) yes
C1 C2 C20 119.34(7) yes
C1 C2 C3 119.45(7) yes
C20 C2 C3 121.15(7) yes
C2 C20 C27 111.99(7) yes
C2 C20 C21 111.18(6) yes
C27 C20 C21 113.56(7) yes
C2 C20 H201 106.5 no
C27 C20 H201 106.7 no
C21 C20 H201 106.5 no
C20 C27 C32 118.75(7) yes
C20 C27 C28 122.55(7) yes
C32 C27 C28 118.65(8) yes
C27 C32 C31 120.92(8) yes
C27 C32 H321 119.5 no
C31 C32 H321 119.6 no
C32 C31 C30 120.03(8) yes
C32 C31 H311 120.0 no
C30 C31 H311 120.0 no
C31 C30 C29 119.34(8) yes
C31 C30 H301 120.3 no
C29 C30 H301 120.4 no
C27 C28 C29 120.44(8) yes
C27 C28 H281 119.8 no
C29 C28 H281 119.7 no
C28 C29 C30 120.61(9) yes
C28 C29 H291 119.7 no
C30 C29 H291 119.7 no
C20 C21 C26 122.21(7) yes
C20 C21 C22 119.42(7) yes
C26 C21 C22 118.36(8) yes
C21 C26 C25 120.65(8) yes
C21 C26 H261 119.7 no
C25 C26 H261 119.6 no
C26 C25 C24 120.57(8) yes
C26 C25 H251 119.8 no
C24 C25 H251 119.6 no
C25 C24 C23 119.21(8) yes
C25 C24 H241 120.3 no
C23 C24 H241 120.5 no
C24 C23 C22 120.31(8) yes
C24 C23 H231 120.0 no
C22 C23 H231 119.7 no
C21 C22 C23 120.88(8) yes
C21 C22 H221 119.5 no
C23 C22 H221 119.6 no
C7 C14 C15 121.60(7) yes
C7 C14 C19 119.58(7) yes
C15 C14 C19 118.78(7) yes
C14 C15 C16 120.49(8) yes
C14 C15 H151 119.8 no
C16 C15 H151 119.8 no
C15 C16 C17 120.31(8) yes
C15 C16 H161 119.7 no
C17 C16 H161 119.9 no
C16 C17 C18 119.60(8) yes
C16 C17 H171 120.2 no
C18 C17 H171 120.1 no
C17 C18 C19 120.23(8) yes
C17 C18 H181 119.8 no
C19 C18 H181 119.9 no
C14 C19 C18 120.58(8) yes
C14 C19 H191 119.7 no
C18 C19 H191 119.7 no
C11 C12 C13 120.26(9) yes
C11 C12 H121 120.1 no
C13 C12 H121 119.6 no
C12 C13 C8 120.69(8) yes
C12 C13 H131 119.8 no
C8 C13 H131 119.5 no
C6 C5 C4 119.76(7) yes
C6 C5 H51 120.3 no
C4 C5 H51 120.0 no
Cl1 C4 C5 119.07(6) yes
Cl1 C4 C3 119.25(6) yes
C5 C4 C3 121.68(7) yes
C2 C3 C4 119.69(7) yes
C2 C3 H31 120.1 no
C4 C3 H31 120.2 no

loop_
_geom_bond_atom_site_label_1
_geom_bond_atom_site_label_2
_geom_bond_distance
_geom_bond_publ_flag
Cl1 C4 1.7417(8) yes
N1 C1 1.3964(11) yes
N1 H1 0.857(13) no
N1 H2 0.864(13) no
C11 C10 1.3939(16) yes
C11 C12 1.3831(15) yes
C11 H111 0.954 no
C10 C9 1.3921(14) yes
C10 H101 0.952 no
C9 C8 1.4007(12) yes
C9 H91 0.953 no
C8 C7 1.5293(12) yes
C8 C13 1.3941(12) yes
C7 C6 1.5240(11) yes
C7 C14 1.5244(11) yes
C7 H71 0.952 no
C6 C1 1.4152(11) yes
C6 C5 1.3963(11) yes
C1 C2 1.4141(11) yes
C2 C20 1.5252(11) yes
C2 C3 1.3959(11) yes
C20 C27 1.5250(11) yes
C20 C21 1.5295(11) yes
C20 H201 0.951 no
C27 C32 1.3978(11) yes
C27 C28 1.3917(12) yes
C32 C31 1.3935(12) yes
C32 H321 0.952 no
C31 C30 1.3926(13) yes
C31 H311 0.952 no
C30 C29 1.3876(14) yes
C30 H301 0.951 no
C28 C29 1.3973(13) yes
C28 H281 0.953 no
C29 H291 0.952 no
C21 C26 1.3968(11) yes
C21 C22 1.4012(11) yes
C26 C25 1.3958(12) yes
C26 H261 0.952 no
C25 C24 1.3885(13) yes
C25 H251 0.949 no
C24 C23 1.3946(13) yes
C24 H241 0.950 no
C23 C22 1.3906(12) yes
C23 H231 0.952 no
C22 H221 0.951 no
C14 C15 1.3996(11) yes
C14 C19 1.3983(11) yes
C15 C16 1.3945(12) yes
C15 H151 0.950 no
C16 C17 1.3916(13) yes
C16 H161 0.950 no
C17 C18 1.3906(13) yes
C17 H171 0.951 no
C18 C19 1.3955(12) yes
C18 H181 0.951 no
C19 H191 0.952 no
C12 C13 1.3974(13) yes
C12 H121 0.954 no
C13 H131 0.951 no
C5 C4 1.3888(11) yes
C5 H51 0.952 no
C4 C3 1.3868(11) yes
C3 H31 0.952 no

loop_
_geom_hbond_atom_site_label_D
_geom_hbond_atom_site_label_H
_geom_hbond_atom_site_label_A
_geom_hbond_angle_DHA
_geom_hbond_distance_DH
_geom_hbond_distance_HA
_geom_hbond_distance_DA
_geom_hbond_publ_flag
N1 H2 C14 128.4(12) 0.864 2.502 3.1129(12) yes
